data_4079734
loop_
_publ_author_name
'Kinoshita, Eriko'
'Arashiba, Kazuya'
'Kuriyama, Shogo'
'Miyake, Yoshihiro'
'Shimazaki, Ryuji'
'Nakanishi, Haruyuki'
'Nishibayashi, Yoshiaki'

_publ_section_title
;
 Synthesis and Catalytic Activity of Molybdenum--Dinitrogen Complexes
 Bearing Unsymmetric PNP-Type Pincer Ligands
;
_journal_issue 23
_journal_name_full Organometallics
_journal_page_first 8437
_journal_paper_doi 10.1021/om301046t
_journal_volume 31
_journal_year 2012
_chemical_formula_moiety 'C42 H78 Mo2 N12 P4'
_chemical_formula_sum 'C42 H78 Mo2 N12 P4'
_chemical_formula_weight 1066.93
_space_group_IT_number 14
_symmetry_cell_setting monoclinic
_symmetry_Int_Tables_number 14
_symmetry_space_group_name_Hall '-P 2yn'
_symmetry_space_group_name_H-M 'P 1 21/n 1'
_atom_sites_solution_hydrogens geom
_atom_sites_solution_primary direct
_atom_sites_solution_secondary difmap
_cell_angle_alpha 90.0000
_cell_angle_beta 91.4060(9)
_cell_angle_gamma 90.0000
_cell_formula_units_Z 4
_cell_length_a 12.4475(4)
_cell_length_b 22.2321(7)
_cell_length_c 19.5339(7)
_cell_measurement_reflns_used 26693
_cell_measurement_temperature 198
_cell_measurement_theta_max 27.45
_cell_measurement_theta_min 3.20
_cell_volume 5404.1(3)
_computing_cell_refinement 'RAPID AUTO'
_computing_data_collection 'RAPID AUTO (Rigaku, ????)'
_computing_data_reduction 'RAPID AUTO'
_computing_molecular_graphics 'CrystalStructure 4.0'
_computing_publication_material 'CrystalStructure 4.0 (Rigaku, 2010)'
_computing_structure_refinement 'CRYSTALS (Carruthers, et al., 1999)'
_computing_structure_solution 'SHELXS97 (Sheldrick, 2008)'
_diffrn_ambient_temperature 198
_diffrn_detector_area_resol_mean 10.000
_diffrn_measured_fraction_theta_full 0.994
_diffrn_measured_fraction_theta_max 0.994
_diffrn_measurement_device_type 'Rigaku R-AXIS RAPID'
_diffrn_measurement_method \w
_diffrn_radiation_type 'Mo K\a'
_diffrn_radiation_wavelength 0.71075
_diffrn_reflns_av_R_equivalents 0.0895
_diffrn_reflns_limit_h_max 16
_diffrn_reflns_limit_h_min -13
_diffrn_reflns_limit_k_max 28
_diffrn_reflns_limit_k_min -28
_diffrn_reflns_limit_l_max 25
_diffrn_reflns_limit_l_min -25
_diffrn_reflns_number 51032
_diffrn_reflns_theta_full 27.48
_diffrn_reflns_theta_max 27.48
_diffrn_standards_number 0
_exptl_absorpt_coefficient_mu 0.621
_exptl_absorpt_correction_T_max 0.988
_exptl_absorpt_correction_T_min 0.767
_exptl_absorpt_correction_type multi-scan
_exptl_absorpt_process_details 'ABSCOR (Rigaku, 1995)'
_exptl_crystal_colour brown
_exptl_crystal_density_diffrn 1.311
_exptl_crystal_density_method 'not measured'
_exptl_crystal_description needle
_exptl_crystal_F_000 2232.00
_exptl_crystal_size_max 0.300
_exptl_crystal_size_mid 0.020
_exptl_crystal_size_min 0.020
_refine_diff_density_max 1.600
_refine_diff_density_min -1.500
_refine_ls_extinction_method none
_refine_ls_goodness_of_fit_ref 1.011
_refine_ls_hydrogen_treatment constr
_refine_ls_number_parameters 619
_refine_ls_number_reflns 12322
_refine_ls_R_factor_gt 0.0502
_refine_ls_shift/su_max 0.000
_refine_ls_structure_factor_coef Fsqd
_refine_ls_weighting_details 'w = 1/[1.8000\s(Fo^2^)]/(4Fo^2^)'
_refine_ls_weighting_scheme calc
_refine_ls_wR_factor_ref 0.0715
_reflns_number_gt 7621
_reflns_number_total 12322
_reflns_threshold_expression F^2^>2.0\s(F^2^)
_cod_data_source_file om301046t_si_002.cif
_cod_data_source_block '[Mo(N2)2(3c)]2(mu-N2)'
_cod_original_cell_volume 5404.0(3)
_cod_database_code 4079734

loop_
_symmetry_equiv_pos_site_id
_symmetry_equiv_pos_as_xyz
1 +X,+Y,+Z
2 1/2-X,1/2+Y,1/2-Z
3 -X,-Y,-Z
4 1/2+X,1/2-Y,1/2+Z

loop_
_atom_site_label
_atom_site_type_symbol
_atom_site_fract_x
_atom_site_fract_y
_atom_site_fract_z
_atom_site_U_iso_or_equiv
_atom_site_adp_type
_atom_site_occupancy
_atom_site_symmetry_multiplicity
_atom_site_calc_flag
_atom_site_refinement_flags
Mo1 Mo 0.47780(2) 0.286850(10) 0.59142(2) 0.03200(9) Uani 1.0 4 d .
Mo2 Mo 0.26441(2) 0.113420(10) 0.70620(2) 0.03466(9) Uani 1.0 4 d .
P1 P 0.54402(7) 0.33666(4) 0.69786(5) 0.0370(3) Uani 1.0 4 d .
P2 P 0.45748(7) 0.27048(4) 0.46908(5) 0.0417(3) Uani 1.0 4 d .
P3 P 0.41937(7) 0.04714(4) 0.73262(5) 0.0420(3) Uani 1.0 4 d .
P4 P 0.11272(7) 0.15330(4) 0.64058(5) 0.0418(3) Uani 1.0 4 d .
N1 N 0.5545(2) 0.36919(12) 0.55097(16) 0.0376(9) Uani 1.0 4 d .
N2 N 0.6119(3) 0.23687(13) 0.58066(15) 0.0401(10) Uani 1.0 4 d .
N3 N 0.6853(3) 0.20912(15) 0.56998(17) 0.0579(12) Uani 1.0 4 d .
N4 N 0.3431(3) 0.33817(13) 0.59329(14) 0.0413(10) Uani 1.0 4 d .
N5 N 0.2722(3) 0.36903(15) 0.59194(17) 0.0584(12) Uani 1.0 4 d .
N6 N 0.40053(19) 0.21667(12) 0.63004(14) 0.0318(9) Uani 1.0 4 d .
N7 N 0.35497(19) 0.17751(12) 0.65428(14) 0.0344(9) Uani 1.0 4 d .
N8 N 0.2537(2) 0.04856(12) 0.62036(15) 0.0399(10) Uani 1.0 4 d .
N9 N 0.1718(3) 0.05790(13) 0.75736(15) 0.0418(10) Uani 1.0 4 d .
N10 N 0.1177(3) 0.02696(16) 0.78615(18) 0.0615(12) Uani 1.0 4 d .
N11 N 0.2673(2) 0.16799(14) 0.78754(17) 0.0450(11) Uani 1.0 4 d .
N12 N 0.2672(3) 0.19762(16) 0.83471(19) 0.0622(13) Uani 1.0 4 d .
C1 C 0.6917(3) 0.32931(16) 0.7235(2) 0.0455(12) Uani 1.0 4 d .
C2 C 0.7276(3) 0.36873(17) 0.7841(2) 0.0668(15) Uani 1.0 4 d .
C3 C 0.7585(3) 0.34815(17) 0.6620(2) 0.0578(14) Uani 1.0 4 d .
C4 C 0.7170(3) 0.26322(16) 0.7405(2) 0.0558(14) Uani 1.0 4 d .
C5 C 0.4619(3) 0.34105(16) 0.77805(18) 0.0434(12) Uani 1.0 4 d .
C6 C 0.4759(4) 0.39855(18) 0.8211(2) 0.0649(15) Uani 1.0 4 d .
C7 C 0.3434(3) 0.33733(18) 0.75522(19) 0.0555(14) Uani 1.0 4 d .
C8 C 0.4863(3) 0.28594(18) 0.82384(19) 0.0578(14) Uani 1.0 4 d .
C9 C 0.5358(3) 0.41415(14) 0.66532(19) 0.0442(12) Uani 1.0 4 d .
C10 C 0.5686(3) 0.41876(16) 0.5916(2) 0.0423(12) Uani 1.0 4 d .
C11 C 0.6115(3) 0.47163(17) 0.5664(3) 0.0564(14) Uani 1.0 4 d .
C12 C 0.6396(3) 0.47496(19) 0.4990(3) 0.0636(16) Uani 1.0 4 d .
C13 C 0.6259(3) 0.42580(19) 0.4575(3) 0.0581(15) Uani 1.0 4 d .
C14 C 0.5835(3) 0.37311(16) 0.4845(2) 0.0450(13) Uani 1.0 4 d .
C15 C 0.5701(3) 0.31713(17) 0.44136(19) 0.0497(13) Uani 1.0 4 d .
C16 C 0.4956(3) 0.19684(17) 0.43276(19) 0.0508(13) Uani 1.0 4 d .
C17 C 0.5186(3) 0.19685(18) 0.3562(2) 0.0637(16) Uani 1.0 4 d .
C18 C 0.4165(4) 0.14725(18) 0.4508(2) 0.0646(15) Uani 1.0 4 d .
C19 C 0.3432(3) 0.29742(17) 0.4144(2) 0.0504(13) Uani 1.0 4 d .
C20 C 0.3389(3) 0.36593(17) 0.4119(2) 0.0634(15) Uani 1.0 4 d .
C21 C 0.2367(3) 0.27272(19) 0.4393(2) 0.0633(15) Uani 1.0 4 d .
C22 C 0.4558(3) 0.01917(17) 0.8218(3) 0.0560(14) Uani 1.0 4 d .
C23 C 0.3547(4) 0.0215(2) 0.8643(3) 0.0750(17) Uani 1.0 4 d .
C24 C 0.5372(4) 0.0611(2) 0.8574(3) 0.0839(19) Uani 1.0 4 d .
C25 C 0.4981(4) -0.04591(19) 0.8261(3) 0.0828(18) Uani 1.0 4 d .
C26 C 0.5484(3) 0.05810(16) 0.6847(3) 0.0467(12) Uani 1.0 4 d .
C27 C 0.5190(3) 0.06153(17) 0.6082(2) 0.0609(15) Uani 1.0 4 d .
C28 C 0.5999(3) 0.11821(17) 0.7054(3) 0.0616(14) Uani 1.0 4 d .
C29 C 0.6326(3) 0.00772(18) 0.6926(3) 0.0725(16) Uani 1.0 4 d .
C30 C 0.3609(3) -0.02044(15) 0.6929(2) 0.0491(13) Uani 1.0 4 d .
C31 C 0.2986(3) -0.00712(17) 0.6269(2) 0.0468(13) Uani 1.0 4 d .
C32 C 0.2856(3) -0.05012(18) 0.5758(3) 0.0598(15) Uani 1.0 4 d .
C33 C 0.2280(4) -0.0374(2) 0.5170(3) 0.0724(17) Uani 1.0 4 d .
C34 C 0.1832(3) 0.0190(2) 0.5097(3) 0.0620(15) Uani 1.0 4 d .
C35 C 0.1962(3) 0.06097(17) 0.5613(2) 0.0470(13) Uani 1.0 4 d .
C36 C 0.1478(3) 0.12324(16) 0.55591(18) 0.0496(13) Uani 1.0 4 d .
C37 C -0.0281(3) 0.12812(18) 0.6525(3) 0.0562(14) Uani 1.0 4 d .
C38 C -0.0395(3) 0.06121(19) 0.6370(3) 0.0711(16) Uani 1.0 4 d .
C39 C -0.0616(3) 0.1409(2) 0.7260(3) 0.0769(17) Uani 1.0 4 d .
C40 C 0.1021(3) 0.23427(16) 0.6192(2) 0.0492(13) Uani 1.0 4 d .
C41 C 0.0198(3) 0.25129(18) 0.5622(3) 0.0707(16) Uani 1.0 4 d .
C42 C 0.0868(3) 0.27313(17) 0.6822(2) 0.0612(15) Uani 1.0 4 d .
H1 H 0.7143 0.4103 0.7735 0.0798 Uiso 1.0 4 calc R
H2 H 0.6874 0.3575 0.8235 0.0798 Uiso 1.0 4 calc R
H3 H 0.8028 0.3630 0.7938 0.0797 Uiso 1.0 4 calc R
H4 H 0.7408 0.3228 0.6236 0.0691 Uiso 1.0 4 calc R
H5 H 0.7422 0.3892 0.6505 0.0691 Uiso 1.0 4 calc R
H6 H 0.8338 0.3445 0.6732 0.0690 Uiso 1.0 4 calc R
H7 H 0.7335 0.2424 0.6991 0.0667 Uiso 1.0 4 calc R
H8 H 0.7770 0.2604 0.7722 0.0670 Uiso 1.0 4 calc R
H9 H 0.6550 0.2453 0.7605 0.0670 Uiso 1.0 4 calc R
H10 H 0.4310 0.3965 0.8603 0.0779 Uiso 1.0 4 calc R
H11 H 0.5497 0.4021 0.8361 0.0778 Uiso 1.0 4 calc R
H12 H 0.4562 0.4329 0.7939 0.0779 Uiso 1.0 4 calc R
H13 H 0.3310 0.2995 0.7326 0.0667 Uiso 1.0 4 calc R
H14 H 0.2986 0.3401 0.7944 0.0667 Uiso 1.0 4 calc R
H15 H 0.3263 0.3696 0.7241 0.0670 Uiso 1.0 4 calc R
H16 H 0.5580 0.2890 0.8428 0.0691 Uiso 1.0 4 calc R
H17 H 0.4361 0.2839 0.8603 0.0693 Uiso 1.0 4 calc R
H18 H 0.4803 0.2502 0.7964 0.0692 Uiso 1.0 4 calc R
H19 H 0.4659 0.4334 0.6629 0.0530 Uiso 1.0 4 calc R
H20 H 0.5844 0.4438 0.6853 0.0528 Uiso 1.0 4 calc R
H21 H 0.6220 0.5046 0.5951 0.0677 Uiso 1.0 4 calc R
H22 H 0.6683 0.5103 0.4817 0.0764 Uiso 1.0 4 calc R
H23 H 0.6443 0.4273 0.4117 0.0697 Uiso 1.0 4 calc R
H24 H 0.6422 0.3006 0.4456 0.0599 Uiso 1.0 4 calc R
H25 H 0.5648 0.3348 0.3960 0.0598 Uiso 1.0 4 calc R
H26 H 0.5636 0.1858 0.4557 0.0608 Uiso 1.0 4 calc R
H27 H 0.4527 0.2048 0.3312 0.0767 Uiso 1.0 4 calc R
H28 H 0.5700 0.2277 0.3464 0.0768 Uiso 1.0 4 calc R
H29 H 0.5465 0.1585 0.3426 0.0766 Uiso 1.0 4 calc R
H30 H 0.4434 0.1084 0.4382 0.0778 Uiso 1.0 4 calc R
H31 H 0.4054 0.1482 0.4993 0.0776 Uiso 1.0 4 calc R
H32 H 0.3496 0.1547 0.4268 0.0775 Uiso 1.0 4 calc R
H33 H 0.3531 0.2828 0.3677 0.0603 Uiso 1.0 4 calc R
H34 H 0.3302 0.3804 0.4578 0.0758 Uiso 1.0 4 calc R
H35 H 0.4049 0.3812 0.3943 0.0760 Uiso 1.0 4 calc R
H36 H 0.2797 0.3794 0.3835 0.0759 Uiso 1.0 4 calc R
H37 H 0.1783 0.2863 0.4102 0.0755 Uiso 1.0 4 calc R
H38 H 0.2383 0.2296 0.4396 0.0757 Uiso 1.0 4 calc R
H39 H 0.2267 0.2872 0.4850 0.0756 Uiso 1.0 4 calc R
H40 H 0.3281 0.0620 0.8656 0.0900 Uiso 1.0 4 calc R
H41 H 0.3006 -0.0043 0.8442 0.0900 Uiso 1.0 4 calc R
H42 H 0.3718 0.0081 0.9100 0.0901 Uiso 1.0 4 calc R
H43 H 0.5522 0.0474 0.9032 0.1004 Uiso 1.0 4 calc R
H44 H 0.6024 0.0612 0.8321 0.1004 Uiso 1.0 4 calc R
H45 H 0.5085 0.1012 0.8588 0.1003 Uiso 1.0 4 calc R
H46 H 0.4450 -0.0733 0.8079 0.0995 Uiso 1.0 4 calc R
H47 H 0.5616 -0.0483 0.7994 0.0994 Uiso 1.0 4 calc R
H48 H 0.5154 -0.0565 0.8727 0.0994 Uiso 1.0 4 calc R
H49 H 0.4671 0.0929 0.6003 0.0733 Uiso 1.0 4 calc R
H50 H 0.5824 0.0701 0.5829 0.0734 Uiso 1.0 4 calc R
H51 H 0.4893 0.0238 0.5933 0.0736 Uiso 1.0 4 calc R
H52 H 0.6068 0.1192 0.7545 0.0739 Uiso 1.0 4 calc R
H53 H 0.6697 0.1214 0.6860 0.0740 Uiso 1.0 4 calc R
H54 H 0.5561 0.1513 0.6900 0.0740 Uiso 1.0 4 calc R
H55 H 0.6579 0.0075 0.7394 0.0871 Uiso 1.0 4 calc R
H56 H 0.6010 -0.0306 0.6815 0.0872 Uiso 1.0 4 calc R
H57 H 0.6918 0.0151 0.6631 0.0872 Uiso 1.0 4 calc R
H58 H 0.4095 -0.0507 0.6758 0.0590 Uiso 1.0 4 calc R
H59 H 0.3064 -0.0425 0.7172 0.0592 Uiso 1.0 4 calc R
H60 H 0.3178 -0.0876 0.5813 0.0718 Uiso 1.0 4 calc R
H61 H 0.2184 -0.0666 0.4833 0.0869 Uiso 1.0 4 calc R
H62 H 0.1444 0.0288 0.4699 0.0743 Uiso 1.0 4 calc R
H63 H 0.0902 0.1163 0.5225 0.0595 Uiso 1.0 4 calc R
H64 H 0.2041 0.1436 0.5314 0.0596 Uiso 1.0 4 calc R
H65 H -0.0752 0.1504 0.6206 0.0673 Uiso 1.0 4 calc R
H66 H -0.0347 0.0544 0.5886 0.0851 Uiso 1.0 4 calc R
H67 H 0.0178 0.0403 0.6606 0.0851 Uiso 1.0 4 calc R
H68 H -0.1073 0.0465 0.6524 0.0851 Uiso 1.0 4 calc R
H69 H -0.0145 0.1195 0.7572 0.0928 Uiso 1.0 4 calc R
H70 H -0.0556 0.1833 0.7345 0.0929 Uiso 1.0 4 calc R
H71 H -0.1343 0.1282 0.7326 0.0928 Uiso 1.0 4 calc R
H72 H 0.1721 0.2458 0.6014 0.0589 Uiso 1.0 4 calc R
H73 H 0.0333 0.2911 0.5453 0.0846 Uiso 1.0 4 calc R
H74 H 0.0239 0.2230 0.5252 0.0846 Uiso 1.0 4 calc R
H75 H -0.0506 0.2498 0.5811 0.0847 Uiso 1.0 4 calc R
H76 H 0.1283 0.2575 0.7202 0.0734 Uiso 1.0 4 calc R
H77 H 0.1089 0.3137 0.6731 0.0735 Uiso 1.0 4 calc R
H78 H 0.0120 0.2727 0.6929 0.0734 Uiso 1.0 4 calc R

loop_
_atom_site_aniso_label
_atom_site_aniso_U_11
_atom_site_aniso_U_22
_atom_site_aniso_U_33
_atom_site_aniso_U_12
_atom_site_aniso_U_13
_atom_site_aniso_U_23
Mo1 0.02997(15) 0.02430(16) 0.0417(2) 0.00015(13) 0.00070(14) 0.00048(15)
Mo2 0.02522(15) 0.02526(16) 0.0537(3) -0.00066(13) 0.00564(14) -0.00055(16)
P1 0.0346(5) 0.0260(6) 0.0500(7) -0.0018(4) -0.0033(5) -0.0006(5)
P2 0.0433(6) 0.0402(6) 0.0417(7) 0.0027(5) 0.0015(5) -0.0014(5)
P3 0.0313(5) 0.0287(6) 0.0662(8) 0.0019(4) 0.0042(5) 0.0051(5)
P4 0.0298(5) 0.0377(6) 0.0582(8) 0.0030(5) 0.0033(5) -0.0032(5)
N1 0.0343(16) 0.0277(18) 0.051(3) 0.0021(13) 0.0035(15) 0.0055(15)
N2 0.0393(17) 0.0345(18) 0.047(2) -0.0049(15) 0.0024(16) -0.0001(15)
N3 0.0431(19) 0.056(3) 0.074(3) 0.0122(18) 0.0067(19) 0.001(2)
N4 0.0411(17) 0.0377(19) 0.045(2) -0.0009(15) -0.0012(16) -0.0020(16)
N5 0.053(2) 0.056(3) 0.066(3) 0.0184(18) -0.0022(19) -0.0037(19)
N6 0.0270(14) 0.0271(17) 0.0413(19) 0.0022(13) -0.0008(14) -0.0045(15)
N7 0.0254(15) 0.0257(17) 0.052(3) 0.0047(13) 0.0027(14) -0.0023(15)
N8 0.0345(16) 0.0301(18) 0.055(3) -0.0040(14) 0.0065(15) -0.0087(16)
N9 0.0411(17) 0.0367(19) 0.048(3) -0.0058(15) 0.0052(16) -0.0046(16)
N10 0.056(3) 0.062(3) 0.067(3) -0.0230(18) 0.0119(19) 0.008(2)
N11 0.0344(17) 0.038(2) 0.063(3) -0.0034(14) 0.0095(17) 0.0057(18)
N12 0.061(3) 0.061(3) 0.065(3) -0.0127(18) 0.018(2) -0.015(2)
C1 0.042(2) 0.036(3) 0.058(3) -0.0027(18) -0.012(2) -0.002(2)
C2 0.059(3) 0.053(3) 0.087(4) -0.010(3) -0.022(3) -0.008(3)
C3 0.035(2) 0.046(3) 0.092(4) -0.0062(19) -0.006(3) 0.005(3)
C4 0.043(3) 0.045(3) 0.078(4) 0.0045(19) -0.018(3) 0.003(3)
C5 0.047(3) 0.039(3) 0.043(3) -0.0020(18) -0.0032(19) 0.0002(19)
C6 0.080(3) 0.058(3) 0.057(3) 0.001(3) 0.002(3) -0.016(3)
C7 0.048(3) 0.065(3) 0.054(3) 0.008(2) 0.008(2) -0.004(3)
C8 0.061(3) 0.058(3) 0.055(3) -0.006(3) 0.001(3) 0.004(3)
C9 0.044(3) 0.024(2) 0.064(3) 0.0022(16) -0.004(2) 0.0008(19)
C10 0.040(2) 0.030(3) 0.057(3) 0.0033(17) 0.000(2) 0.005(2)
C11 0.066(3) 0.030(3) 0.074(4) -0.0060(19) 0.005(3) 0.006(3)
C12 0.066(3) 0.043(3) 0.082(4) -0.007(3) 0.010(3) 0.019(3)
C13 0.062(3) 0.056(3) 0.056(3) -0.007(3) 0.011(3) 0.015(3)
C14 0.038(2) 0.040(3) 0.057(3) 0.0055(18) 0.007(2) 0.011(2)
C15 0.045(3) 0.056(3) 0.048(3) -0.0000(19) 0.010(2) 0.009(2)
C16 0.063(3) 0.045(3) 0.045(3) 0.006(2) 0.002(2) -0.005(2)
C17 0.073(3) 0.059(3) 0.059(3) 0.007(3) 0.013(3) -0.015(3)
C18 0.088(4) 0.047(3) 0.059(3) 0.006(3) 0.005(3) -0.008(3)
C19 0.053(3) 0.051(3) 0.047(3) 0.005(2) -0.004(2) -0.004(2)
C20 0.061(3) 0.056(3) 0.073(4) 0.013(3) -0.005(3) 0.010(3)
C21 0.051(3) 0.072(4) 0.066(4) -0.000(3) -0.014(3) -0.002(3)
C22 0.047(3) 0.045(3) 0.076(4) 0.003(2) 0.001(3) 0.008(3)
C23 0.076(4) 0.080(4) 0.068(4) 0.009(3) 0.004(3) 0.024(3)
C24 0.074(3) 0.087(4) 0.090(4) -0.008(3) -0.015(3) 0.014(3)
C25 0.079(4) 0.056(4) 0.114(5) 0.017(3) 0.005(3) 0.031(3)
C26 0.0280(18) 0.032(3) 0.080(4) 0.0075(17) 0.004(2) 0.009(2)
C27 0.040(3) 0.048(3) 0.096(4) 0.0034(19) 0.023(3) 0.006(3)
C28 0.037(2) 0.049(3) 0.098(4) -0.0010(19) 0.002(3) 0.015(3)
C29 0.042(3) 0.054(3) 0.122(5) 0.011(2) 0.014(3) 0.011(3)
C30 0.039(2) 0.027(3) 0.081(4) -0.0022(17) 0.009(3) -0.005(2)
C31 0.034(2) 0.036(3) 0.070(3) -0.0013(18) 0.013(2) -0.009(3)
C32 0.052(3) 0.044(3) 0.084(4) 0.002(2) 0.005(3) -0.021(3)
C33 0.069(3) 0.062(4) 0.087(4) 0.005(3) 0.005(3) -0.038(3)
C34 0.059(3) 0.064(4) 0.063(4) 0.004(3) -0.003(3) -0.021(3)
C35 0.041(2) 0.047(3) 0.053(3) -0.0025(19) 0.007(2) -0.007(3)
C36 0.045(3) 0.051(3) 0.053(3) 0.0034(19) -0.000(2) -0.004(2)
C37 0.030(2) 0.062(3) 0.077(4) -0.0014(19) 0.001(2) 0.003(3)
C38 0.042(3) 0.074(4) 0.097(4) -0.022(3) -0.005(3) -0.000(3)
C39 0.044(3) 0.079(4) 0.109(5) -0.002(3) 0.027(3) -0.010(3)
C40 0.043(3) 0.041(3) 0.063(3) 0.0077(18) 0.004(2) 0.001(2)
C41 0.061(3) 0.059(4) 0.092(4) 0.016(3) -0.008(3) 0.019(3)
C42 0.062(3) 0.040(3) 0.082(4) 0.010(2) 0.002(3) -0.000(3)

loop_
_atom_type_symbol
_atom_type_description
_atom_type_scat_dispersion_real
_atom_type_scat_dispersion_imag
_atom_type_scat_source
C C 0.0033 0.0016
;
International Tables for Crystallography
(1992, Vol. C, Tables 4.2.6.8 and 6.1.1.4)
;
H H 0.0000 0.0000
;
International Tables for Crystallography
(1992, Vol. C, Table 6.1.1.4)
;
N N 0.0061 0.0033
;
International Tables for Crystallography
(1992, Vol. C, Tables 4.2.6.8 and 6.1.1.4)
;
P P 0.1023 0.0942
;
International Tables for Crystallography
(1992, Vol. C, Tables 4.2.6.8 and 6.1.1.4)
;
Mo Mo -1.6832 0.6857
;
International Tables for Crystallography
(1992, Vol. C, Tables 4.2.6.8 and 6.1.1.4)
;

loop_
_geom_angle_atom_site_label_1
_geom_angle_atom_site_label_2
_geom_angle_atom_site_label_3
_geom_angle
_geom_angle_publ_flag
P1 Mo1 P2 156.69(4) yes
P1 Mo1 N1 78.06(9) yes
P1 Mo1 N2 94.27(9) yes
P1 Mo1 N4 89.52(8) yes
P1 Mo1 N6 100.72(9) yes
P2 Mo1 N1 78.94(9) yes
P2 Mo1 N2 83.19(9) yes
P2 Mo1 N4 92.06(8) yes
P2 Mo1 N6 102.48(9) yes
N1 Mo1 N2 93.04(11) yes
N1 Mo1 N4 84.57(11) yes
N1 Mo1 N6 175.91(10) yes
N2 Mo1 N4 175.02(12) yes
N2 Mo1 N6 90.94(11) yes
N4 Mo1 N6 91.53(11) yes
P3 Mo2 P4 157.26(4) yes
P3 Mo2 N7 94.60(8) yes
P3 Mo2 N8 78.59(7) yes
P3 Mo2 N9 89.10(9) yes
P3 Mo2 N11 101.36(9) yes
P4 Mo2 N7 85.22(8) yes
P4 Mo2 N8 78.80(8) yes
P4 Mo2 N9 92.24(9) yes
P4 Mo2 N11 101.37(9) yes
N7 Mo2 N8 95.72(11) yes
N7 Mo2 N9 175.68(11) yes
N7 Mo2 N11 88.42(12) yes
N8 Mo2 N9 87.19(11) yes
N8 Mo2 N11 175.85(12) yes
N9 Mo2 N11 88.66(13) yes
Mo1 P1 C1 118.83(13) yes
Mo1 P1 C5 122.79(12) yes
Mo1 P1 C9 96.55(12) yes
C1 P1 C5 108.96(17) yes
C1 P1 C9 102.54(16) yes
C5 P1 C9 102.18(17) yes
Mo1 P2 C15 98.27(13) yes
Mo1 P2 C16 119.28(13) yes
Mo1 P2 C19 125.34(13) yes
C15 P2 C16 100.48(17) yes
C15 P2 C19 103.18(17) yes
C16 P2 C19 105.35(17) yes
Mo2 P3 C22 123.75(13) yes
Mo2 P3 C26 119.12(12) yes
Mo2 P3 C30 95.76(11) yes
C22 P3 C26 108.09(17) yes
C22 P3 C30 101.77(17) yes
C26 P3 C30 103.21(17) yes
Mo2 P4 C36 98.22(12) yes
Mo2 P4 C37 123.22(14) yes
Mo2 P4 C40 121.70(12) yes
C36 P4 C37 104.34(18) yes
C36 P4 C40 99.60(17) yes
C37 P4 C40 104.97(17) yes
Mo1 N1 C10 120.6(3) yes
Mo1 N1 C14 121.3(3) yes
C10 N1 C14 118.0(3) yes
Mo1 N2 N3 175.3(3) yes
Mo1 N4 N5 175.6(3) yes
Mo1 N6 N7 177.5(3) yes
Mo2 N7 N6 173.4(3) yes
Mo2 N8 C31 120.3(3) yes
Mo2 N8 C35 121.8(3) yes
C31 N8 C35 117.8(3) yes
Mo2 N9 N10 178.9(3) yes
Mo2 N11 N12 177.9(3) yes
P1 C1 C2 114.6(3) yes
P1 C1 C3 108.0(3) yes
P1 C1 C4 109.3(3) yes
C2 C1 C3 107.2(3) yes
C2 C1 C4 109.0(3) yes
C3 C1 C4 108.6(3) yes
P1 C5 C6 116.0(3) yes
P1 C5 C7 107.0(3) yes
P1 C5 C8 109.6(3) yes
C6 C5 C7 107.5(3) yes
C6 C5 C8 108.9(3) yes
C7 C5 C8 107.5(3) yes
P1 C9 C10 112.3(3) yes
N1 C10 C9 117.7(3) yes
N1 C10 C11 121.5(4) yes
C9 C10 C11 120.8(4) yes
C10 C11 C12 119.7(4) yes
C11 C12 C13 119.6(4) yes
C12 C13 C14 119.3(4) yes
N1 C14 C13 121.8(4) yes
N1 C14 C15 116.9(3) yes
C13 C14 C15 121.3(4) yes
P2 C15 C14 112.1(3) yes
P2 C16 C17 115.5(3) yes
P2 C16 C18 112.2(3) yes
C17 C16 C18 111.3(3) yes
P2 C19 C20 111.5(3) yes
P2 C19 C21 111.1(3) yes
C20 C19 C21 109.9(3) yes
P3 C22 C23 107.9(3) yes
P3 C22 C24 111.0(3) yes
P3 C22 C25 115.5(3) yes
C23 C22 C24 106.2(4) yes
C23 C22 C25 106.7(4) yes
C24 C22 C25 109.0(4) yes
P3 C26 C27 107.7(3) yes
P3 C26 C28 109.6(3) yes
P3 C26 C29 116.1(3) yes
C27 C26 C28 107.7(4) yes
C27 C26 C29 106.3(4) yes
C28 C26 C29 109.1(3) yes
P3 C30 C31 112.9(3) yes
N8 C31 C30 117.2(4) yes
N8 C31 C32 121.2(4) yes
C30 C31 C32 121.6(4) yes
C31 C32 C33 120.6(4) yes
C32 C33 C34 118.6(5) yes
C33 C34 C35 119.9(4) yes
N8 C35 C34 121.9(4) yes
N8 C35 C36 116.2(4) yes
C34 C35 C36 121.9(4) yes
P4 C36 C35 111.8(3) yes
P4 C37 C38 110.6(3) yes
P4 C37 C39 109.9(3) yes
C38 C37 C39 109.9(4) yes
P4 C40 C41 116.4(3) yes
P4 C40 C42 112.3(3) yes
C41 C40 C42 110.6(3) yes
C1 C2 H1 109.772 no
C1 C2 H2 108.868 no
C1 C2 H3 109.864 no
H1 C2 H2 109.443 no
H1 C2 H3 109.443 no
H2 C2 H3 109.436 no
C1 C3 H4 109.399 no
C1 C3 H5 109.046 no
C1 C3 H6 110.054 no
H4 C3 H5 109.434 no
H4 C3 H6 109.445 no
H5 C3 H6 109.448 no
C1 C4 H7 109.034 no
C1 C4 H8 110.693 no
C1 C4 H9 108.753 no
H7 C4 H8 109.446 no
H7 C4 H9 109.452 no
H8 C4 H9 109.443 no
C5 C6 H10 109.658 no
C5 C6 H11 109.314 no
C5 C6 H12 109.534 no
H10 C6 H11 109.442 no
H10 C6 H12 109.437 no
H11 C6 H12 109.442 no
C5 C7 H13 108.892 no
C5 C7 H14 109.753 no
C5 C7 H15 109.852 no
H13 C7 H14 109.447 no
H13 C7 H15 109.448 no
H14 C7 H15 109.435 no
C5 C8 H16 109.514 no
C5 C8 H17 110.191 no
C5 C8 H18 108.787 no
H16 C8 H17 109.445 no
H16 C8 H18 109.442 no
H17 C8 H18 109.444 no
P1 C9 H19 118.283 no
P1 C9 H20 117.892 no
C10 C9 H19 100.719 no
C10 C9 H20 99.077 no
H19 C9 H20 105.645 no
C10 C11 H21 120.220 no
C12 C11 H21 120.056 no
C11 C12 H22 120.203 no
C13 C12 H22 120.189 no
C12 C13 H23 120.738 no
C14 C13 H23 119.958 no
P2 C15 H24 118.192 no
P2 C15 H25 117.527 no
C14 C15 H24 100.068 no
C14 C15 H25 100.400 no
H24 C15 H25 105.825 no
P2 C16 H26 105.886 no
C17 C16 H26 105.459 no
C18 C16 H26 105.532 no
C16 C17 H27 108.525 no
C16 C17 H28 109.584 no
C16 C17 H29 110.391 no
H27 C17 H28 109.442 no
H27 C17 H29 109.441 no
H28 C17 H29 109.440 no
C16 C18 H30 111.049 no
C16 C18 H31 108.802 no
C16 C18 H32 108.638 no
H30 C18 H31 109.437 no
H30 C18 H32 109.446 no
H31 C18 H32 109.445 no
P2 C19 H33 108.454 no
C20 C19 H33 107.900 no
C21 C19 H33 107.929 no
C19 C20 H34 107.993 no
C19 C20 H35 109.600 no
C19 C20 H36 110.896 no
H34 C20 H35 109.439 no
H34 C20 H36 109.436 no
H35 C20 H36 109.448 no
C19 C21 H37 110.365 no
C19 C21 H38 110.086 no
C19 C21 H39 108.043 no
H37 C21 H38 109.446 no
H37 C21 H39 109.446 no
H38 C21 H39 109.431 no
C22 C23 H40 109.565 no
C22 C23 H41 109.738 no
C22 C23 H42 109.189 no
H40 C23 H41 109.445 no
H40 C23 H42 109.449 no
H41 C23 H42 109.442 no
C22 C24 H43 109.883 no
C22 C24 H44 109.023 no
C22 C24 H45 109.594 no
H43 C24 H44 109.439 no
H43 C24 H45 109.440 no
H44 C24 H45 109.448 no
C22 C25 H46 110.130 no
C22 C25 H47 107.913 no
C22 C25 H48 110.450 no
H46 C25 H47 109.437 no
H46 C25 H48 109.446 no
H47 C25 H48 109.440 no
C26 C27 H49 109.676 no
C26 C27 H50 109.384 no
C26 C27 H51 109.442 no
H49 C27 H50 109.441 no
H49 C27 H51 109.444 no
H50 C27 H51 109.439 no
C26 C28 H52 108.067 no
C26 C28 H53 109.640 no
C26 C28 H54 110.782 no
H52 C28 H53 109.441 no
H52 C28 H54 109.439 no
H53 C28 H54 109.446 no
C26 C29 H55 107.845 no
C26 C29 H56 110.351 no
C26 C29 H57 110.288 no
H55 C29 H56 109.444 no
H55 C29 H57 109.443 no
H56 C29 H57 109.443 no
P3 C30 H58 118.013 no
P3 C30 H59 118.824 no
C31 C30 H58 98.869 no
C31 C30 H59 99.547 no
H58 C30 H59 105.430 no
C31 C32 H60 119.421 no
C33 C32 H60 119.918 no
C32 C33 H61 120.232 no
C34 C33 H61 121.183 no
C33 C34 H62 120.055 no
C35 C34 H62 120.006 no
P4 C36 H63 118.220 no
P4 C36 H64 117.544 no
C35 C36 H63 100.886 no
C35 C36 H64 99.758 no
H63 C36 H64 105.869 no
P4 C37 H65 108.610 no
C38 C37 H65 108.417 no
C39 C37 H65 109.259 no
C37 C38 H66 109.958 no
C37 C38 H67 108.163 no
C37 C38 H68 110.381 no
H66 C38 H67 109.441 no
H66 C38 H68 109.436 no
H67 C38 H68 109.440 no
C37 C39 H69 109.082 no
C37 C39 H70 108.836 no
C37 C39 H71 110.574 no
H69 C39 H70 109.444 no
H69 C39 H71 109.446 no
H70 C39 H71 109.441 no
P4 C40 H72 105.875 no
C41 C40 H72 105.184 no
C42 C40 H72 105.537 no
C40 C41 H73 110.795 no
C40 C41 H74 109.642 no
C40 C41 H75 108.050 no
H73 C41 H74 109.446 no
H73 C41 H75 109.444 no
H74 C41 H75 109.438 no
C40 C42 H76 110.266 no
C40 C42 H77 110.036 no
C40 C42 H78 108.188 no
H76 C42 H77 109.440 no
H76 C42 H78 109.441 no
H77 C42 H78 109.447 no

loop_
_geom_bond_atom_site_label_1
_geom_bond_atom_site_label_2
_geom_bond_distance
_geom_bond_publ_flag
Mo1 P1 2.4788(10) yes
Mo1 P2 2.4244(11) yes
Mo1 N1 2.219(3) yes
Mo1 N2 2.020(3) yes
Mo1 N4 2.029(3) yes
Mo1 N6 1.991(3) yes
Mo2 P3 2.4717(10) yes
Mo2 P4 2.4239(10) yes
Mo2 N7 2.094(3) yes
Mo2 N8 2.213(3) yes
Mo2 N9 1.977(3) yes
Mo2 N11 1.999(4) yes
P1 C1 1.901(4) yes
P1 C5 1.894(4) yes
P1 C9 1.838(4) yes
P2 C15 1.836(4) yes
P2 C16 1.851(4) yes
P2 C19 1.857(4) yes
P3 C22 1.895(5) yes
P3 C26 1.894(4) yes
P3 C30 1.834(4) yes
P4 C36 1.846(4) yes
P4 C37 1.860(4) yes
P4 C40 1.852(4) yes
N1 C10 1.366(5) yes
N1 C14 1.359(6) yes
N2 N3 1.126(5) yes
N4 N5 1.118(5) yes
N6 N7 1.148(4) yes
N8 C31 1.363(5) yes
N8 C35 1.370(5) yes
N9 N10 1.122(5) yes
N11 N12 1.133(5) yes
C1 C2 1.531(6) yes
C1 C3 1.536(6) yes
C1 C4 1.537(5) yes
C5 C6 1.538(6) yes
C5 C7 1.533(5) yes
C5 C8 1.543(6) yes
C9 C10 1.511(6) yes
C10 C11 1.386(6) yes
C11 C12 1.372(7) yes
C12 C13 1.369(7) yes
C13 C14 1.394(6) yes
C14 C15 1.510(6) yes
C16 C17 1.530(6) yes
C16 C18 1.525(6) yes
C19 C20 1.525(6) yes
C19 C21 1.526(5) yes
C22 C23 1.525(6) yes
C22 C24 1.531(6) yes
C22 C25 1.541(6) yes
C26 C27 1.530(6) yes
C26 C28 1.533(6) yes
C26 C29 1.540(5) yes
C30 C31 1.517(6) yes
C31 C32 1.389(6) yes
C32 C33 1.369(7) yes
C33 C34 1.377(7) yes
C34 C35 1.381(6) yes
C35 C36 1.513(6) yes
C37 C38 1.524(6) yes
C37 C39 1.531(7) yes
C40 C41 1.541(6) yes
C40 C42 1.519(6) yes
C2 H1 0.960 no
C2 H2 0.960 no
C2 H3 0.960 no
C3 H4 0.960 no
C3 H5 0.960 no
C3 H6 0.960 no
C4 H7 0.960 no
C4 H8 0.960 no
C4 H9 0.960 no
C6 H10 0.960 no
C6 H11 0.960 no
C6 H12 0.960 no
C7 H13 0.960 no
C7 H14 0.960 no
C7 H15 0.960 no
C8 H16 0.960 no
C8 H17 0.960 no
C8 H18 0.960 no
C9 H19 0.970 no
C9 H20 0.970 no
C11 H21 0.930 no
C12 H22 0.930 no
C13 H23 0.930 no
C15 H24 0.970 no
C15 H25 0.970 no
C16 H26 0.980 no
C17 H27 0.960 no
C17 H28 0.960 no
C17 H29 0.960 no
C18 H30 0.960 no
C18 H31 0.960 no
C18 H32 0.960 no
C19 H33 0.980 no
C20 H34 0.960 no
C20 H35 0.960 no
C20 H36 0.960 no
C21 H37 0.960 no
C21 H38 0.960 no
C21 H39 0.960 no
C23 H40 0.960 no
C23 H41 0.960 no
C23 H42 0.960 no
C24 H43 0.960 no
C24 H44 0.960 no
C24 H45 0.960 no
C25 H46 0.960 no
C25 H47 0.960 no
C25 H48 0.960 no
C27 H49 0.960 no
C27 H50 0.960 no
C27 H51 0.960 no
C28 H52 0.960 no
C28 H53 0.960 no
C28 H54 0.960 no
C29 H55 0.960 no
C29 H56 0.960 no
C29 H57 0.960 no
C30 H58 0.970 no
C30 H59 0.970 no
C32 H60 0.930 no
C33 H61 0.930 no
C34 H62 0.930 no
C36 H63 0.970 no
C36 H64 0.970 no
C37 H65 0.980 no
C38 H66 0.960 no
C38 H67 0.960 no
C38 H68 0.960 no
C39 H69 0.960 no
C39 H70 0.960 no
C39 H71 0.960 no
C40 H72 0.980 no
C41 H73 0.960 no
C41 H74 0.960 no
C41 H75 0.960 no
C42 H76 0.960 no
C42 H77 0.960 no
C42 H78 0.960 no

loop_
_geom_contact_atom_site_label_1
_geom_contact_atom_site_label_2
_geom_contact_distance
_geom_contact_publ_flag
_geom_contact_site_symmetry_2
N1 C3 3.332(5) no .
N1 C12 2.781(5) no .
N2 C1 3.586(5) no .
N2 C3 3.440(5) no .
N2 C4 3.407(5) no .
N2 C14 3.577(5) no .
N2 C15 3.285(5) no .
N2 C16 3.321(5) no .
N2 C28 3.597(5) no .
N3 C4 3.555(5) no .
N3 C16 3.539(5) no .
N3 C28 3.515(6) no .
N4 C7 3.163(5) no .
N4 C9 3.228(5) no .
N4 C10 3.331(5) no .
N4 C20 3.596(5) no .
N4 C21 3.567(5) no .
N5 C7 3.364(5) no .
N6 C28 3.597(5) no .
N7 C27 3.423(5) no .
N7 C28 3.447(5) no .
N7 C36 3.399(5) no .
N7 C40 3.445(5) no .
N8 C27 3.330(5) no .
N8 C33 2.792(6) no .
N9 C23 3.157(5) no .
N9 C30 3.211(5) no .
N9 C31 3.358(5) no .
N9 C37 3.545(5) no .
N9 C38 3.486(5) no .
N9 C39 3.482(5) no .
N10 C23 3.289(6) no .
N10 C38 3.553(6) no .
N10 C39 3.556(6) no .
N12 C8 3.371(5) no .
C1 C8 3.400(6) no .
C1 C10 3.571(6) no .
C2 C5 3.363(5) no .
C2 C6 3.299(6) no .
C2 C9 3.440(6) no .
C3 C9 3.139(5) no .
C3 C10 3.128(5) no .
C4 C8 3.374(5) no .
C4 C28 3.597(6) no .
C6 C9 3.170(6) no .
C7 C9 3.456(5) no .
C10 C13 2.736(6) no .
C11 C14 2.729(6) no .
C14 C20 3.331(6) no .
C15 C17 3.206(6) no .
C15 C20 3.116(5) no .
C17 C19 3.344(6) no .
C18 C19 3.529(6) no .
C18 C21 3.581(6) no .
C22 C29 3.399(6) no .
C23 C30 3.478(6) no .
C24 C26 3.381(7) no .
C24 C28 3.338(7) no .
C25 C29 3.352(7) no .
C25 C30 3.128(6) no .
C26 C31 3.587(5) no .
C27 C30 3.176(6) no .
C27 C31 3.168(5) no .
C29 C30 3.440(5) no .
C31 C34 2.735(6) no .
C32 C35 2.721(6) no .
C35 C38 3.318(6) no .
C36 C38 3.167(6) no .
C36 C41 3.266(6) no .
C37 C41 3.320(6) no .
C37 C42 3.569(6) no .
C39 C42 3.588(6) no .
N10 C9 3.306(5) no 2_546
N10 C13 3.507(6) no 4_455
N12 C15 3.274(5) no 4_455
C2 C29 3.570(6) no 2_656
C9 N10 3.306(5) no 2_556
C11 C12 3.552(6) no 3_666
C12 C11 3.552(6) no 3_666
C13 N10 3.507(6) no 4_554
C15 N12 3.274(5) no 4_554
C17 C42 3.587(6) no 4_554
C29 C2 3.570(6) no 2_646
C42 C17 3.587(6) no 4_455
Mo1 H4 3.4131 no .
Mo1 H13 3.3582 no .
Mo1 H19 3.5495 no .
Mo1 H24 3.5612 no .
Mo2 H40 3.3924 no .
Mo2 H49 3.3325 no .
Mo2 H59 3.5114 no .
Mo2 H64 3.5413 no .
Mo2 H67 3.5669 no .
P1 H1 3.0333 no .
P1 H2 3.0344 no .
P1 H4 2.8935 no .
P1 H5 2.9008 no .
P1 H7 3.1553 no .
P1 H9 2.7281 no .
P1 H11 3.0670 no .
P1 H12 3.0654 no .
P1 H13 2.8750 no .
P1 H15 2.8652 no .
P1 H16 3.0227 no .
P1 H18 2.8466 no .
P2 H27 3.0627 no .
P2 H28 2.9609 no .
P2 H31 2.8602 no .
P2 H32 3.0094 no .
P2 H34 2.9173 no .
P2 H35 2.9284 no .
P2 H38 2.9203 no .
P2 H39 2.9213 no .
P3 H40 2.8788 no .
P3 H41 2.8990 no .
P3 H44 2.9745 no .
P3 H45 2.9351 no .
P3 H46 3.0670 no .
P3 H47 3.0371 no .
P3 H49 2.8529 no .
P3 H51 2.9233 no .
P3 H52 2.8533 no .
P3 H54 3.0037 no .
P3 H55 3.0972 no .
P3 H56 3.0333 no .
P4 H66 3.0230 no .
P4 H67 2.8070 no .
P4 H69 2.9046 no .
P4 H70 2.8971 no .
P4 H74 2.9293 no .
P4 H75 3.1575 no .
P4 H76 2.7944 no .
P4 H78 3.1186 no .
N1 H4 2.8805 no .
N1 H5 3.0357 no .
N1 H19 2.8549 no .
N1 H20 3.1191 no .
N1 H21 3.2362 no .
N1 H23 3.2365 no .
N1 H24 2.8040 no .
N1 H25 3.1282 no .
N1 H34 3.3046 no .
N1 H35 3.5531 no .
N2 H4 2.6189 no .
N2 H7 2.7355 no .
N2 H9 3.5452 no .
N2 H24 3.0273 no .
N2 H26 2.7455 no .
N2 H31 3.5811 no .
N2 H53 3.3578 no .
N2 H54 2.9559 no .
N3 H4 2.8146 no .
N3 H7 2.6812 no .
N3 H24 3.2049 no .
N3 H26 2.7168 no .
N3 H50 3.3585 no .
N3 H53 3.0004 no .
N3 H54 3.1501 no .
N4 H13 2.8620 no .
N4 H15 2.6627 no .
N4 H19 2.9265 no .
N4 H34 2.8096 no .
N4 H39 2.7762 no .
N4 H72 2.9653 no .
N4 H77 3.3834 no .
N5 H13 3.2215 no .
N5 H15 2.6527 no .
N5 H19 3.1012 no .
N5 H34 2.7474 no .
N5 H39 2.8169 no .
N5 H72 3.0180 no .
N5 H73 3.5412 no .
N5 H77 2.8836 no .
N6 H13 2.8714 no .
N6 H18 3.4562 no .
N6 H31 2.9760 no .
N6 H49 2.9367 no .
N6 H54 2.6687 no .
N6 H64 3.4780 no .
N6 H72 2.9555 no .
N7 H13 3.1325 no .
N7 H18 3.5415 no .
N7 H31 3.1753 no .
N7 H49 2.5831 no .
N7 H54 2.6473 no .
N7 H64 3.1035 no .
N7 H72 2.9037 no .
N8 H49 2.8687 no .
N8 H51 3.0429 no .
N8 H58 3.1160 no .
N8 H59 2.8364 no .
N8 H60 3.2272 no .
N8 H62 3.2376 no .
N8 H63 3.1424 no .
N8 H64 2.7942 no .
N8 H67 3.0629 no .
N9 H40 2.8396 no .
N9 H41 2.6896 no .
N9 H59 2.9110 no .
N9 H67 2.6873 no .
N9 H69 2.6928 no .
N10 H40 3.1097 no .
N10 H41 2.6128 no .
N10 H59 3.1420 no .
N10 H67 2.7394 no .
N10 H69 2.6866 no .
N11 H13 3.2202 no .
N11 H17 3.5963 no .
N11 H18 3.2213 no .
N11 H40 2.8976 no .
N11 H45 3.5989 no .
N11 H76 2.9279 no .
N12 H13 3.1328 no .
N12 H14 3.2900 no .
N12 H17 2.8812 no .
N12 H18 3.0100 no .
N12 H40 3.1642 no .
N12 H76 3.0941 no .
C1 H11 3.2826 no .
C1 H16 3.0315 no .
C1 H18 3.4973 no .
C1 H20 2.9613 no .
C2 H4 3.3059 no .
C2 H5 2.6601 no .
C2 H6 2.6220 no .
C2 H7 3.2662 no .
C2 H8 2.4981 no .
C2 H9 2.9217 no .
C2 H11 2.5675 no .
C2 H16 3.0037 no .
C2 H20 3.0849 no .
C3 H1 2.6484 no .
C3 H2 3.3036 no .
C3 H3 2.6401 no .
C3 H7 2.4829 no .
C3 H8 2.9095 no .
C3 H9 3.2725 no .
C3 H20 3.0783 no .
C4 H1 3.3325 no .
C4 H2 2.6806 no .
C4 H3 2.6621 no .
C4 H4 2.6624 no .
C4 H5 3.3254 no .
C4 H6 2.6840 no .
C4 H16 2.9032 no .
C4 H18 3.1801 no .
C4 H52 3.4975 no .
C4 H53 3.3759 no .
C4 H54 3.3283 no .
C5 H1 3.5018 no .
C5 H2 2.9464 no .
C5 H9 3.2348 no .
C5 H19 3.0479 no .
C5 H20 3.3098 no .
C6 H1 3.1417 no .
C6 H2 2.7850 no .
C6 H13 3.3076 no .
C6 H14 2.6034 no .
C6 H15 2.7019 no .
C6 H16 2.6695 no .
C6 H17 2.7101 no .
C6 H18 3.3337 no .
C6 H19 3.1873 no .
C6 H20 3.1692 no .
C7 H10 2.6507 no .
C7 H11 3.3121 no .
C7 H12 2.6477 no .
C7 H16 3.3149 no .
C7 H17 2.6160 no .
C7 H18 2.6903 no .
C7 H19 3.2064 no .
C7 H76 3.2708 no .
C7 H77 3.3373 no .
C8 H2 2.9663 no .
C8 H9 2.6233 no .
C8 H10 2.6552 no .
C8 H11 2.7098 no .
C8 H12 3.3395 no .
C8 H13 2.6143 no .
C8 H14 2.6786 no .
C8 H15 3.3205 no .
C9 H1 3.0303 no .
C9 H4 3.3775 no .
C9 H5 2.6514 no .
C9 H11 3.3471 no .
C9 H12 2.7542 no .
C9 H15 3.0403 no .
C9 H21 2.6732 no .
C10 H4 3.0782 no .
C10 H5 2.5109 no .
C10 H22 3.2273 no .
C11 H5 2.9286 no .
C11 H19 2.7794 no .
C11 H20 2.4364 no .
C11 H23 3.2144 no .
C13 H21 3.2099 no .
C13 H24 2.7998 no .
C13 H25 2.4640 no .
C13 H35 3.1477 no .
C14 H4 3.4943 no .
C14 H22 3.2286 no .
C14 H34 3.1877 no .
C14 H35 2.8088 no .
C15 H23 2.6864 no .
C15 H26 2.9354 no .
C15 H27 3.5844 no .
C15 H28 2.7180 no .
C15 H33 3.1249 no .
C15 H34 3.3235 no .
C15 H35 2.6483 no .
C16 H24 2.9488 no .
C16 H25 3.2700 no .
C16 H33 2.8814 no .
C16 H38 3.2904 no .
C17 H24 3.2568 no .
C17 H25 3.2119 no .
C17 H30 2.7164 no .
C17 H31 3.3413 no .
C17 H32 2.7116 no .
C17 H33 2.8230 no .
C18 H27 2.7107 no .
C18 H28 3.3462 no .
C18 H29 2.7059 no .
C18 H33 3.5039 no .
C18 H38 2.8803 no .
C18 H49 3.2088 no .
C18 H64 3.1116 no .
C19 H25 2.9117 no .
C19 H27 2.9749 no .
C19 H28 3.5094 no .
C19 H32 3.1833 no .
C20 H25 2.9198 no .
C20 H37 2.6697 no .
C20 H38 3.3299 no .
C20 H39 2.6750 no .
C21 H32 2.9898 no .
C21 H34 2.6819 no .
C21 H35 3.3264 no .
C21 H36 2.6713 no .
C21 H64 3.4176 no .
C21 H72 3.3402 no .
C21 H73 3.3340 no .
C21 H74 3.3568 no .
C22 H52 3.2137 no .
C22 H55 3.0315 no .
C22 H56 3.4989 no .
C22 H58 3.2860 no .
C22 H59 3.0543 no .
C23 H43 2.6196 no .
C23 H44 3.2828 no .
C23 H45 2.6134 no .
C23 H46 2.6408 no .
C23 H47 3.2877 no .
C23 H48 2.6487 no .
C23 H59 3.2487 no .
C24 H40 2.6114 no .
C24 H41 3.2891 no .
C24 H42 2.6053 no .
C24 H46 3.3357 no .
C24 H47 2.7039 no .
C24 H48 2.6462 no .
C24 H52 2.5577 no .
C24 H55 3.0266 no .
C25 H40 3.3017 no .
C25 H41 2.6574 no .
C25 H42 2.5944 no .
C25 H43 2.6410 no .
C25 H44 2.7131 no .
C25 H45 3.3337 no .
C25 H55 2.8983 no .
C25 H56 3.1473 no .
C25 H58 3.1110 no .
C25 H59 3.1578 no .
C26 H44 2.9426 no .
C26 H45 3.5798 no .
C26 H47 3.2594 no .
C26 H58 2.9760 no .
C27 H30 3.5853 no .
C27 H31 3.1768 no .
C27 H52 3.2933 no .
C27 H53 2.7311 no .
C27 H54 2.5915 no .
C27 H55 3.2838 no .
C27 H56 2.6857 no .
C27 H57 2.5945 no .
C27 H58 3.1497 no .
C28 H7 3.2262 no .
C28 H9 3.0946 no .
C28 H44 2.7800 no .
C28 H45 3.2522 no .
C28 H49 2.6648 no .
C28 H50 2.6254 no .
C28 H51 3.3096 no .
C28 H55 2.6452 no .
C28 H56 3.3403 no .
C28 H57 2.7010 no .
C29 H44 3.0055 no .
C29 H47 2.6021 no .
C29 H49 3.3007 no .
C29 H50 2.6140 no .
C29 H51 2.6268 no .
C29 H52 2.7786 no .
C29 H53 2.5722 no .
C29 H54 3.3316 no .
C29 H58 3.0762 no .
C30 H41 3.0885 no .
C30 H46 2.7214 no .
C30 H47 3.2710 no .
C30 H49 3.3877 no .
C30 H51 2.7298 no .
C30 H56 3.0107 no .
C30 H60 2.6854 no .
C31 H49 3.1078 no .
C31 H51 2.5705 no .
C31 H61 3.2356 no .
C32 H51 3.0329 no .
C32 H58 2.4603 no .
C32 H59 2.7731 no .
C32 H62 3.2036 no .
C34 H60 3.2040 no .
C34 H63 2.4706 no .
C34 H64 2.8139 no .
C34 H66 3.2503 no .
C35 H31 3.4872 no .
C35 H49 3.5104 no .
C35 H61 3.2341 no .
C35 H66 2.9401 no .
C35 H67 3.0187 no .
C36 H31 3.4622 no .
C36 H38 3.4843 no .
C36 H62 2.6887 no .
C36 H65 3.1374 no .
C36 H66 2.8249 no .
C36 H67 3.2183 no .
C36 H72 2.8789 no .
C36 H74 2.7589 no .
C37 H63 2.9784 no .
C37 H74 3.3364 no .
C37 H75 3.0537 no .
C37 H78 3.3443 no .
C38 H63 3.0474 no .
C38 H69 2.6929 no .
C38 H70 3.3250 no .
C38 H71 2.6855 no .
C39 H66 3.3244 no .
C39 H67 2.7694 no .
C39 H68 2.5981 no .
C39 H76 3.5116 no .
C39 H78 3.1432 no .
C40 H39 3.2944 no .
C40 H63 3.2323 no .
C40 H64 2.9533 no .
C40 H65 2.8893 no .
C40 H70 3.2304 no .
C41 H39 3.1187 no .
C41 H63 3.2253 no .
C41 H64 3.3801 no .
C41 H65 2.7923 no .
C41 H76 3.3422 no .
C41 H77 2.7801 no .
C41 H78 2.6013 no .
C42 H13 3.2252 no .
C42 H65 3.5827 no .
C42 H70 2.8763 no .
C42 H73 2.7676 no .
C42 H74 3.3374 no .
C42 H75 2.6318 no .
H1 H4 3.5377 no .
H1 H5 2.4807 no .
H1 H6 2.8864 no .
H1 H8 3.4223 no .
H1 H11 2.4181 no .
H1 H12 3.2856 no .
H1 H20 2.4497 no .
H2 H5 3.5341 no .
H2 H6 3.5049 no .
H2 H7 3.5861 no .
H2 H8 2.6390 no .
H2 H9 2.8060 no .
H2 H10 3.4012 no .
H2 H11 2.0006 no .
H2 H12 3.3684 no .
H2 H16 2.2545 no .
H2 H18 3.5423 no .
H2 H20 3.5264 no .
H3 H4 3.5100 no .
H3 H5 2.9393 no .
H3 H6 2.4311 no .
H3 H7 3.3588 no .
H3 H8 2.3394 no .
H3 H9 3.2546 no .
H3 H11 3.3907 no .
H4 H7 2.3200 no .
H4 H8 3.2376 no .
H4 H9 3.3753 no .
H4 H20 3.5495 no .
H5 H7 3.4017 no .
H5 H19 3.5911 no .
H5 H20 2.4209 no .
H5 H21 3.1477 no .
H6 H7 2.6467 no .
H6 H8 2.7932 no .
H6 H9 3.5933 no .
H7 H52 3.3531 no .
H7 H53 2.8143 no .
H7 H54 2.9973 no .
H8 H16 3.1502 no .
H9 H16 2.2537 no .
H9 H17 3.4955 no .
H9 H18 2.3031 no .
H9 H52 2.8703 no .
H9 H53 3.1241 no .
H9 H54 2.7737 no .
H10 H13 3.5028 no .
H10 H14 2.4172 no .
H10 H15 2.9937 no .
H10 H16 2.8901 no .
H10 H17 2.5044 no .
H10 H18 3.5432 no .
H11 H14 3.4943 no .
H11 H15 3.5693 no .
H11 H16 2.5191 no .
H11 H17 3.0266 no .
H11 H18 3.5666 no .
H11 H19 3.5853 no .
H11 H20 3.1272 no .
H12 H13 3.5454 no .
H12 H14 2.8477 no .
H12 H15 2.5192 no .
H12 H16 3.5623 no .
H12 H17 3.5691 no .
H12 H19 2.5657 no .
H12 H20 2.6954 no .
H13 H16 3.5169 no .
H13 H17 2.8100 no .
H13 H18 2.4692 no .
H13 H72 3.4142 no .
H13 H76 2.6960 no .
H13 H77 2.9889 no .
H14 H16 3.5295 no .
H14 H17 2.4583 no .
H14 H18 3.0183 no .
H14 H76 3.1335 no .
H14 H77 3.3559 no .
H15 H17 3.5208 no .
H15 H18 3.5466 no .
H15 H19 2.5624 no .
H15 H76 3.5055 no .
H15 H77 3.1197 no .
H18 H45 3.5449 no .
H18 H52 3.4211 no .
H18 H54 3.1839 no .
H19 H21 2.8559 no .
H20 H21 2.2788 no .
H21 H22 2.3056 no .
H22 H23 2.3125 no .
H23 H24 2.8933 no .
H23 H25 2.3002 no .
H23 H35 3.1621 no .
H24 H26 2.7438 no .
H24 H28 2.6644 no .
H24 H35 3.5762 no .
H25 H26 3.5126 no .
H25 H27 3.4369 no .
H25 H28 2.5706 no .
H25 H33 2.9184 no .
H25 H34 3.3441 no .
H25 H35 2.2420 no .
H26 H27 2.7985 no .
H26 H28 2.3324 no .
H26 H29 2.2965 no .
H26 H30 2.2991 no .
H26 H31 2.3202 no .
H26 H32 2.7961 no .
H26 H50 3.5805 no .
H27 H30 2.9960 no .
H27 H31 3.5777 no .
H27 H32 2.5481 no .
H27 H33 2.2573 no .
H27 H38 3.4914 no .
H28 H30 3.5864 no .
H28 H32 3.5829 no .
H28 H33 3.0022 no .
H29 H30 2.5481 no .
H29 H31 3.5740 no .
H29 H32 2.9873 no .
H30 H49 3.1929 no .
H30 H50 3.3882 no .
H31 H38 2.9732 no .
H31 H49 2.4340 no .
H31 H50 3.2195 no .
H31 H51 3.4676 no .
H31 H64 2.6000 no .
H32 H33 3.0738 no .
H32 H38 2.1841 no .
H32 H39 3.5209 no .
H32 H64 2.7746 no .
H33 H34 2.8127 no .
H33 H35 2.3366 no .
H33 H36 2.3583 no .
H33 H37 2.3486 no .
H33 H38 2.3486 no .
H33 H39 2.8142 no .
H34 H37 2.9539 no .
H34 H38 3.5579 no .
H34 H39 2.5042 no .
H35 H37 3.5416 no .
H35 H39 3.5531 no .
H36 H37 2.4872 no .
H36 H38 3.5498 no .
H36 H39 2.9401 no .
H37 H73 3.2358 no .
H37 H74 3.3069 no .
H38 H63 3.5355 no .
H38 H64 2.6625 no .
H38 H72 3.3057 no .
H38 H73 3.5917 no .
H38 H74 3.1869 no .
H39 H64 3.3324 no .
H39 H72 2.5602 no .
H39 H73 2.7064 no .
H39 H74 3.0200 no .
H40 H43 2.8850 no .
H40 H44 3.4916 no .
H40 H45 2.4155 no .
H40 H46 3.5365 no .
H40 H48 3.5174 no .
H41 H43 3.5037 no .
H41 H45 3.4991 no .
H41 H46 2.4789 no .
H41 H47 3.5239 no .
H41 H48 2.9542 no .
H41 H59 2.6254 no .
H42 H43 2.4155 no .
H42 H44 3.4870 no .
H42 H45 2.8738 no .
H42 H46 2.8597 no .
H42 H47 3.4760 no .
H42 H48 2.4201 no .
H43 H46 3.5101 no .
H43 H47 2.9434 no .
H43 H48 2.4251 no .
H43 H52 3.3984 no .
H44 H46 3.5990 no .
H44 H47 2.5640 no .
H44 H48 2.9470 no .
H44 H52 1.9921 no .
H44 H53 3.2798 no .
H44 H54 3.4603 no .
H44 H55 2.2898 no .
H44 H56 3.5790 no .
H45 H47 3.5866 no .
H45 H48 3.5163 no .
H45 H52 2.4354 no .
H45 H54 3.5435 no .
H46 H55 3.4946 no .
H46 H56 3.3162 no .
H46 H58 2.6534 no .
H46 H59 2.5361 no .
H47 H55 2.1012 no .
H47 H56 2.3973 no .
H47 H57 3.4499 no .
H47 H58 3.0307 no .
H47 H59 3.5264 no .
H48 H55 3.4892 no .
H49 H52 3.4900 no .
H49 H53 3.0595 no .
H49 H54 2.4276 no .
H49 H56 3.5629 no .
H49 H57 3.4861 no .
H49 H58 3.5962 no .
H50 H52 3.5299 no .
H50 H53 2.5353 no .
H50 H54 2.7892 no .
H50 H55 3.4667 no .
H50 H56 2.9571 no .
H50 H57 2.3871 no .
H51 H53 3.5823 no .
H51 H54 3.4966 no .
H51 H55 3.5194 no .
H51 H56 2.4986 no .
H51 H57 2.8433 no .
H51 H58 2.5306 no .
H51 H60 3.2738 no .
H52 H55 2.5810 no .
H52 H57 3.1222 no .
H53 H55 2.7432 no .
H53 H56 3.4848 no .
H53 H57 2.4215 no .
H54 H55 3.5638 no .
H54 H57 3.5139 no .
H55 H58 3.5483 no .
H56 H58 2.4250 no .
H58 H60 2.2986 no .
H59 H60 2.8439 no .
H60 H61 2.3013 no .
H61 H62 2.3241 no .
H62 H63 2.3093 no .
H62 H64 2.9097 no .
H62 H66 3.3049 no .
H63 H65 2.9466 no .
H63 H66 2.4652 no .
H63 H67 3.3257 no .
H63 H72 3.4086 no .
H63 H74 2.5116 no .
H64 H72 2.6860 no .
H64 H74 2.8550 no .
H65 H66 2.2839 no .
H65 H67 2.8106 no .
H65 H68 2.4284 no .
H65 H69 2.8387 no .
H65 H70 2.3488 no .
H65 H71 2.3769 no .
H65 H74 2.7769 no .
H65 H75 2.3627 no .
H65 H78 3.2379 no .
H66 H69 3.5994 no .
H66 H71 3.5092 no .
H67 H69 2.6188 no .
H67 H71 3.0853 no .
H68 H69 2.8347 no .
H68 H70 3.4901 no .
H68 H71 2.4279 no .
H70 H75 3.3444 no .
H70 H76 2.8409 no .
H70 H78 2.3149 no .
H72 H73 2.2604 no .
H72 H74 2.3967 no .
H72 H75 2.7924 no .
H72 H76 2.4112 no .
H72 H77 2.2162 no .
H72 H78 2.7743 no .
H73 H77 2.6927 no .
H73 H78 2.9295 no .
H74 H78 3.4633 no .
H75 H76 3.4749 no .
H75 H77 3.0018 no .
H75 H78 2.3557 no .
N3 H61 3.5528 no 3_656
N3 H65 3.3793 no 1_655
N3 H75 3.4112 no 1_655
N5 H22 3.1414 no 3_666
N5 H41 3.2184 no 2_556
N5 H42 3.5743 no 2_556
N9 H12 3.3435 no 2_546
N9 H23 3.0594 no 4_455
N10 H12 2.7552 no 2_546
N10 H15 3.5738 no 2_546
N10 H19 2.5398 no 2_546
N10 H20 3.1824 no 2_546
N10 H23 2.6671 no 4_455
N11 H23 3.5911 no 4_455
N11 H24 3.5608 no 4_455
N11 H25 3.3332 no 4_455
N11 H28 3.5880 no 4_455
N12 H23 3.5255 no 4_455
N12 H24 2.6982 no 4_455
N12 H25 2.9067 no 4_455
N12 H28 2.9771 no 4_455
C2 H27 3.3537 no 4_555
C2 H32 3.1844 no 4_555
C2 H55 3.4342 no 2_656
C2 H56 3.1539 no 2_656
C2 H57 3.5502 no 2_656
C3 H47 3.2859 no 2_656
C4 H27 3.4641 no 4_555
C4 H33 3.1423 no 4_555
C4 H37 3.5362 no 4_555
C4 H70 3.3463 no 1_655
C4 H71 3.5310 no 1_655
C6 H67 3.1728 no 2_556
C7 H59 3.3098 no 2_556
C8 H37 3.3076 no 4_555
C11 H34 3.4048 no 3_666
C11 H35 3.3679 no 3_666
C12 H34 3.3441 no 3_666
C12 H42 3.4293 no 4_554
C13 H21 3.5807 no 3_666
C13 H40 3.1395 no 4_554
C13 H41 3.5932 no 4_554
C13 H42 3.5388 no 4_554
C16 H60 3.3765 no 3_656
C17 H3 3.2105 no 4_454
C17 H8 3.5210 no 4_454
C17 H58 3.4307 no 3_656
C17 H60 3.3783 no 3_656
C17 H76 3.1813 no 4_554
C17 H78 3.2599 no 4_554
C18 H3 3.3539 no 4_454
C19 H8 3.1522 no 4_454
C20 H21 2.9238 no 3_666
C20 H22 3.4501 no 3_666
C20 H69 3.5836 no 4_554
C20 H71 3.5285 no 4_554
C21 H8 3.3965 no 4_454
C21 H16 3.1914 no 4_454
C23 H22 3.3773 no 4_455
C23 H23 3.0217 no 4_455
C24 H36 3.3230 no 4_555
C25 H5 3.5599 no 2_646
C25 H6 3.2113 no 2_646
C25 H77 3.3942 no 2_546
C28 H71 3.3452 no 1_655
C29 H1 2.9499 no 2_646
C29 H3 3.3262 no 2_646
C29 H68 3.4592 no 1_655
C30 H29 3.3573 no 3_656
C31 H10 3.5854 no 2_546
C32 H10 3.2249 no 2_546
C32 H29 3.5435 no 3_656
C32 H50 3.5720 no 3_656
C33 H10 3.4723 no 2_546
C33 H50 3.1836 no 3_656
C33 H66 3.1529 no 3_556
C34 H66 3.0966 no 3_556
C34 H68 3.5901 no 3_556
C38 H11 3.5785 no 2_546
C38 H12 3.3110 no 2_546
C38 H57 3.5468 no 1_455
C38 H61 3.1994 no 3_556
C38 H62 3.1516 no 3_556
C39 H7 3.4364 no 1_455
C39 H8 3.4644 no 1_455
C39 H33 3.4368 no 4_455
C39 H35 3.3602 no 4_455
C39 H53 3.4432 no 1_455
C42 H6 3.5279 no 1_455
C42 H27 3.4274 no 4_455
C42 H28 3.2215 no 4_455
C42 H29 3.5293 no 4_455
C42 H46 3.4436 no 2_556
H1 C29 2.9499 no 2_656
H1 H47 3.2937 no 2_656
H1 H55 2.6993 no 2_656
H1 H56 2.7729 no 2_656
H1 H57 2.8733 no 2_656
H2 H27 3.5812 no 4_555
H2 H32 2.8329 no 4_555
H2 H38 3.0367 no 4_555
H3 C17 3.2105 no 4_555
H3 C18 3.3539 no 4_555
H3 C29 3.3262 no 2_656
H3 H27 2.4934 no 4_555
H3 H29 3.1930 no 4_555
H3 H30 3.3431 no 4_555
H3 H32 2.6779 no 4_555
H3 H33 3.5951 no 4_555
H3 H47 3.1938 no 2_656
H3 H55 3.3168 no 2_656
H3 H56 2.6909 no 2_656
H3 H57 3.4852 no 2_656
H4 H75 3.1888 no 1_655
H5 C25 3.5599 no 2_656
H5 H47 2.9557 no 2_656
H5 H48 3.2918 no 2_656
H5 H55 3.5996 no 2_656
H6 C25 3.2113 no 2_656
H6 C42 3.5279 no 1_655
H6 H27 3.5636 no 4_555
H6 H46 3.3178 no 2_656
H6 H47 2.7614 no 2_656
H6 H48 3.0419 no 2_656
H6 H75 3.1416 no 1_655
H6 H77 3.4928 no 1_655
H6 H78 2.7526 no 1_655
H7 C39 3.4364 no 1_655
H7 H65 3.5172 no 1_655
H7 H70 3.0010 no 1_655
H7 H71 3.0855 no 1_655
H7 H75 3.5867 no 1_655
H7 H78 3.5368 no 1_655
H8 C17 3.5210 no 4_555
H8 C19 3.1522 no 4_555
H8 C21 3.3965 no 4_555
H8 C39 3.4644 no 1_655
H8 H27 2.5669 no 4_555
H8 H33 2.2824 no 4_555
H8 H37 3.1651 no 4_555
H8 H38 3.3252 no 4_555
H8 H70 2.8098 no 1_655
H8 H71 3.2391 no 1_655
H8 H78 3.3543 no 1_655
H9 H33 3.2560 no 4_555
H9 H37 3.0148 no 4_555
H10 C31 3.5854 no 2_556
H10 C32 3.2249 no 2_556
H10 C33 3.4723 no 2_556
H10 H59 3.5558 no 2_556
H10 H60 3.3446 no 2_556
H10 H67 3.2869 no 2_556
H11 C38 3.5785 no 2_556
H11 H62 3.2296 no 4_555
H11 H67 3.1865 no 2_556
H11 H68 3.2953 no 2_556
H12 N9 3.3435 no 2_556
H12 N10 2.7552 no 2_556
H12 C38 3.3110 no 2_556
H12 H59 3.3164 no 2_556
H12 H67 2.5653 no 2_556
H12 H68 3.3034 no 2_556
H14 H28 3.3983 no 4_455
H14 H29 3.2974 no 4_455
H14 H59 2.9250 no 2_556
H14 H60 3.2779 no 2_556
H15 N10 3.5738 no 2_556
H15 H41 3.4689 no 2_556
H15 H59 2.8212 no 2_556
H16 C21 3.1914 no 4_555
H16 H37 2.5861 no 4_555
H16 H38 2.9288 no 4_555
H17 H37 3.5112 no 4_555
H17 H74 3.3787 no 4_555
H18 H37 3.3770 no 4_555
H19 N10 2.5398 no 2_556
H19 H22 3.4785 no 3_666
H19 H41 3.5938 no 2_556
H20 N10 3.1824 no 2_556
H21 C13 3.5807 no 3_666
H21 C20 2.9238 no 3_666
H21 H34 2.8276 no 3_666
H21 H35 2.5705 no 3_666
H21 H36 2.8803 no 3_666
H22 N5 3.1414 no 3_666
H22 C20 3.4501 no 3_666
H22 C23 3.3773 no 4_554
H22 H19 3.4785 no 3_666
H22 H34 2.7024 no 3_666
H22 H35 3.5520 no 3_666
H22 H40 3.4510 no 4_554
H22 H41 3.1881 no 4_554
H22 H42 2.9529 no 4_554
H23 N9 3.0594 no 4_554
H23 N10 2.6671 no 4_554
H23 N11 3.5911 no 4_554
H23 N12 3.5255 no 4_554
H23 C23 3.0217 no 4_554
H23 H40 2.4909 no 4_554
H23 H41 2.9292 no 4_554
H23 H42 3.1751 no 4_554
H24 N11 3.5608 no 4_554
H24 N12 2.6982 no 4_554
H25 N11 3.3332 no 4_554
H25 N12 2.9067 no 4_554
H25 H69 3.0383 no 4_554
H25 H70 3.4817 no 4_554
H26 H60 2.7415 no 3_656
H27 C2 3.3537 no 4_454
H27 C4 3.4641 no 4_454
H27 C42 3.4274 no 4_554
H27 H2 3.5812 no 4_454
H27 H3 2.4934 no 4_454
H27 H6 3.5636 no 4_454
H27 H8 2.5669 no 4_454
H27 H70 3.1246 no 4_554
H27 H76 3.2264 no 4_554
H27 H78 2.8630 no 4_554
H28 N11 3.5880 no 4_554
H28 N12 2.9771 no 4_554
H28 C42 3.2215 no 4_554
H28 H14 3.3983 no 4_554
H28 H70 3.3122 no 4_554
H28 H76 2.6077 no 4_554
H28 H77 3.5541 no 4_554
H28 H78 3.0683 no 4_554
H29 C30 3.3573 no 3_656
H29 C32 3.5435 no 3_656
H29 C42 3.5293 no 4_554
H29 H3 3.1930 no 4_454
H29 H14 3.2974 no 4_554
H29 H46 3.5004 no 3_656
H29 H56 3.4126 no 3_656
H29 H58 2.4861 no 3_656
H29 H59 3.3866 no 3_656
H29 H60 2.7251 no 3_656
H29 H76 3.2171 no 4_554
H29 H77 3.4743 no 4_554
H29 H78 3.3181 no 4_554
H30 H3 3.3431 no 4_454
H30 H51 3.1214 no 3_656
H30 H56 2.9508 no 3_656
H30 H58 3.1869 no 3_656
H30 H60 3.0415 no 3_656
H32 C2 3.1844 no 4_454
H32 H2 2.8329 no 4_454
H32 H3 2.6779 no 4_454
H32 H56 3.5410 no 3_656
H33 C4 3.1423 no 4_454
H33 C39 3.4368 no 4_554
H33 H3 3.5951 no 4_454
H33 H8 2.2824 no 4_454
H33 H9 3.2560 no 4_454
H33 H69 3.5031 no 4_554
H33 H70 2.9611 no 4_554
H33 H71 3.3043 no 4_554
H34 C11 3.4048 no 3_666
H34 C12 3.3441 no 3_666
H34 H21 2.8276 no 3_666
H34 H22 2.7024 no 3_666
H35 C11 3.3679 no 3_666
H35 C39 3.3602 no 4_554
H35 H21 2.5705 no 3_666
H35 H22 3.5520 no 3_666
H35 H69 2.8838 no 4_554
H35 H70 3.4803 no 4_554
H35 H71 3.1910 no 4_554
H36 C24 3.3230 no 4_454
H36 H21 2.8803 no 3_666
H36 H43 3.2974 no 4_454
H36 H44 2.7409 no 4_454
H36 H45 3.4254 no 4_454
H36 H52 3.2734 no 4_454
H36 H69 3.5996 no 4_554
H36 H71 3.1640 no 4_554
H37 C4 3.5362 no 4_454
H37 C8 3.3076 no 4_454
H37 H8 3.1651 no 4_454
H37 H9 3.0148 no 4_454
H37 H16 2.5861 no 4_454
H37 H17 3.5112 no 4_454
H37 H18 3.3770 no 4_454
H37 H45 3.4105 no 4_454
H38 H2 3.0367 no 4_454
H38 H8 3.3252 no 4_454
H38 H16 2.9288 no 4_454
H40 C13 3.1395 no 4_455
H40 H22 3.4510 no 4_455
H40 H23 2.4909 no 4_455
H41 N5 3.2184 no 2_546
H41 C13 3.5932 no 4_455
H41 H15 3.4689 no 2_546
H41 H19 3.5938 no 2_546
H41 H22 3.1881 no 4_455
H41 H23 2.9292 no 4_455
H42 N5 3.5743 no 2_546
H42 C12 3.4293 no 4_455
H42 C13 3.5388 no 4_455
H42 H22 2.9529 no 4_455
H42 H23 3.1751 no 4_455
H43 H36 3.2974 no 4_555
H44 H36 2.7409 no 4_555
H45 H36 3.4254 no 4_555
H45 H37 3.4105 no 4_555
H46 C42 3.4436 no 2_546
H46 H6 3.3178 no 2_646
H46 H29 3.5004 no 3_656
H46 H77 2.6302 no 2_546
H46 H78 3.4656 no 2_546
H47 C3 3.2859 no 2_646
H47 H1 3.2937 no 2_646
H47 H3 3.1938 no 2_646
H47 H5 2.9557 no 2_646
H47 H6 2.7614 no 2_646
H48 H5 3.2918 no 2_646
H48 H6 3.0419 no 2_646
H48 H77 3.3853 no 2_546
H50 C32 3.5720 no 3_656
H50 C33 3.1836 no 3_656
H50 H60 3.4911 no 3_656
H50 H61 2.8262 no 3_656
H51 H30 3.1214 no 3_656
H52 H36 3.2734 no 4_555
H52 H71 3.2666 no 1_655
H53 C39 3.4432 no 1_655
H53 H65 3.5107 no 1_655
H53 H68 3.3155 no 1_655
H53 H71 2.5867 no 1_655
H55 C2 3.4342 no 2_646
H55 H1 2.6993 no 2_646
H55 H3 3.3168 no 2_646
H55 H5 3.5996 no 2_646
H55 H68 3.5247 no 1_655
H56 C2 3.1539 no 2_646
H56 H1 2.7729 no 2_646
H56 H3 2.6909 no 2_646
H56 H29 3.4126 no 3_656
H56 H30 2.9508 no 3_656
H56 H32 3.5410 no 3_656
H57 C2 3.5502 no 2_646
H57 C38 3.5468 no 1_655
H57 H1 2.8733 no 2_646
H57 H3 3.4852 no 2_646
H57 H61 3.3018 no 3_656
H57 H62 3.4821 no 3_656
H57 H68 2.6099 no 1_655
H57 H71 3.5649 no 1_655
H58 C17 3.4307 no 3_656
H58 H29 2.4861 no 3_656
H58 H30 3.1869 no 3_656
H59 C7 3.3098 no 2_546
H59 H10 3.5558 no 2_546
H59 H12 3.3164 no 2_546
H59 H14 2.9250 no 2_546
H59 H15 2.8212 no 2_546
H59 H29 3.3866 no 3_656
H60 C16 3.3765 no 3_656
H60 C17 3.3783 no 3_656
H60 H10 3.3446 no 2_546
H60 H14 3.2779 no 2_546
H60 H26 2.7415 no 3_656
H60 H29 2.7251 no 3_656
H60 H30 3.0415 no 3_656
H60 H50 3.4911 no 3_656
H61 N3 3.5528 no 3_656
H61 C38 3.1994 no 3_556
H61 H50 2.8262 no 3_656
H61 H57 3.3018 no 3_656
H61 H65 3.2553 no 3_556
H61 H66 2.6678 no 3_556
H61 H68 2.9941 no 3_556
H62 C38 3.1516 no 3_556
H62 H11 3.2296 no 4_454
H62 H57 3.4821 no 3_656
H62 H66 2.5528 no 3_556
H62 H67 3.5610 no 3_556
H62 H68 2.9450 no 3_556
H65 N3 3.3793 no 1_455
H65 H7 3.5172 no 1_455
H65 H53 3.5107 no 1_455
H65 H61 3.2553 no 3_556
H66 C33 3.1529 no 3_556
H66 C34 3.0966 no 3_556
H66 H61 2.6678 no 3_556
H66 H62 2.5528 no 3_556
H67 C6 3.1728 no 2_546
H67 H10 3.2869 no 2_546
H67 H11 3.1865 no 2_546
H67 H12 2.5653 no 2_546
H67 H62 3.5610 no 3_556
H68 C29 3.4592 no 1_455
H68 C34 3.5901 no 3_556
H68 H11 3.2953 no 2_546
H68 H12 3.3034 no 2_546
H68 H53 3.3155 no 1_455
H68 H55 3.5247 no 1_455
H68 H57 2.6099 no 1_455
H68 H61 2.9941 no 3_556
H68 H62 2.9450 no 3_556
H69 C20 3.5836 no 4_455
H69 H25 3.0383 no 4_455
H69 H33 3.5031 no 4_455
H69 H35 2.8838 no 4_455
H69 H36 3.5996 no 4_455
H70 C4 3.3463 no 1_455
H70 H7 3.0010 no 1_455
H70 H8 2.8098 no 1_455
H70 H25 3.4817 no 4_455
H70 H27 3.1246 no 4_455
H70 H28 3.3122 no 4_455
H70 H33 2.9611 no 4_455
H70 H35 3.4803 no 4_455
H71 C4 3.5310 no 1_455
H71 C20 3.5285 no 4_455
H71 C28 3.3452 no 1_455
H71 H7 3.0855 no 1_455
H71 H8 3.2391 no 1_455
H71 H33 3.3043 no 4_455
H71 H35 3.1910 no 4_455
H71 H36 3.1640 no 4_455
H71 H52 3.2666 no 1_455
H71 H53 2.5867 no 1_455
H71 H57 3.5649 no 1_455
H74 H17 3.3787 no 4_454
H75 N3 3.4112 no 1_455
H75 H4 3.1888 no 1_455
H75 H6 3.1416 no 1_455
H75 H7 3.5867 no 1_455
H76 C17 3.1813 no 4_455
H76 H27 3.2264 no 4_455
H76 H28 2.6077 no 4_455
H76 H29 3.2171 no 4_455
H77 C25 3.3942 no 2_556
H77 H6 3.4928 no 1_455
H77 H28 3.5541 no 4_455
H77 H29 3.4743 no 4_455
H77 H46 2.6302 no 2_556
H77 H48 3.3853 no 2_556
H78 C17 3.2599 no 4_455
H78 H6 2.7526 no 1_455
H78 H7 3.5368 no 1_455
H78 H8 3.3543 no 1_455
H78 H27 2.8630 no 4_455
H78 H28 3.0683 no 4_455
H78 H29 3.3181 no 4_455
H78 H46 3.4656 no 2_556

loop_
_geom_torsion_atom_site_label_1
_geom_torsion_atom_site_label_2
_geom_torsion_atom_site_label_3
_geom_torsion_atom_site_label_4
_geom_torsion
_geom_torsion_publ_flag
P1 Mo1 P2 C15 15.31(10) no
P1 Mo1 P2 C16 122.30(8) no
P1 Mo1 P2 C19 -97.37(9) no
P2 Mo1 P1 C1 -69.90(10) no
P2 Mo1 P1 C5 147.38(7) no
P2 Mo1 P1 C9 38.33(10) no
P1 Mo1 N1 C10 -22.66(16) no
P1 Mo1 N1 C14 160.85(18) no
N1 Mo1 P1 C1 -79.43(8) no
N1 Mo1 P1 C5 137.84(9) no
N1 Mo1 P1 C9 28.79(8) no
N2 Mo1 P1 C1 12.78(10) no
N2 Mo1 P1 C5 -129.95(10) no
N2 Mo1 P1 C9 121.00(9) no
N4 Mo1 P1 C1 -163.98(9) no
N4 Mo1 P1 C5 53.30(10) no
N4 Mo1 P1 C9 -55.76(9) no
N6 Mo1 P1 C1 104.55(9) no
N6 Mo1 P1 C5 -38.17(9) no
N6 Mo1 P1 C9 -147.23(8) no
P2 Mo1 N1 C10 161.17(18) no
P2 Mo1 N1 C14 -15.32(16) no
N1 Mo1 P2 C15 24.81(8) no
N1 Mo1 P2 C16 131.81(8) no
N1 Mo1 P2 C19 -87.87(9) no
N2 Mo1 P2 C15 -69.65(9) no
N2 Mo1 P2 C16 37.35(10) no
N2 Mo1 P2 C19 177.67(10) no
N4 Mo1 P2 C15 108.87(9) no
N4 Mo1 P2 C16 -144.14(9) no
N4 Mo1 P2 C19 -3.81(10) no
N6 Mo1 P2 C15 -159.10(8) no
N6 Mo1 P2 C16 -52.11(9) no
N6 Mo1 P2 C19 88.21(9) no
N2 Mo1 N1 C10 -116.38(19) no
N2 Mo1 N1 C14 67.13(19) no
N4 Mo1 N1 C10 68.00(18) no
N4 Mo1 N1 C14 -108.49(19) no
P3 Mo2 P4 C36 -19.27(11) no
P3 Mo2 P4 C37 93.92(10) no
P3 Mo2 P4 C40 -125.96(8) no
P4 Mo2 P3 C22 -143.89(8) no
P4 Mo2 P3 C26 73.01(10) no
P4 Mo2 P3 C30 -35.59(11) no
N7 Mo2 P3 C22 127.51(9) no
N7 Mo2 P3 C26 -15.58(9) no
N7 Mo2 P3 C30 -124.19(9) no
P3 Mo2 N8 C31 23.30(16) no
P3 Mo2 N8 C35 -161.22(19) no
N8 Mo2 P3 C22 -137.57(9) no
N8 Mo2 P3 C26 79.34(9) no
N8 Mo2 P3 C30 -29.27(8) no
N9 Mo2 P3 C22 -50.25(10) no
N9 Mo2 P3 C26 166.66(10) no
N9 Mo2 P3 C30 58.05(9) no
N11 Mo2 P3 C22 38.20(11) no
N11 Mo2 P3 C26 -104.89(10) no
N11 Mo2 P3 C30 146.50(10) no
N7 Mo2 P4 C36 71.21(8) no
N7 Mo2 P4 C37 -175.59(9) no
N7 Mo2 P4 C40 -35.48(9) no
P4 Mo2 N8 C31 -159.19(18) no
P4 Mo2 N8 C35 16.29(16) no
N8 Mo2 P4 C36 -25.59(8) no
N8 Mo2 P4 C37 87.60(9) no
N8 Mo2 P4 C40 -132.28(9) no
N9 Mo2 P4 C36 -112.28(9) no
N9 Mo2 P4 C37 0.91(10) no
N9 Mo2 P4 C40 141.02(10) no
N11 Mo2 P4 C36 158.63(10) no
N11 Mo2 P4 C37 -88.17(10) no
N11 Mo2 P4 C40 51.94(11) no
N7 Mo2 N8 C31 116.85(18) no
N7 Mo2 N8 C35 -67.66(19) no
N9 Mo2 N8 C31 -66.34(19) no
N9 Mo2 N8 C35 109.14(19) no
Mo1 P1 C1 C2 171.84(15) no
Mo1 P1 C1 C3 52.4(3) no
Mo1 P1 C1 C4 -65.5(3) no
Mo1 P1 C5 C6 -145.66(15) no
Mo1 P1 C5 C7 -25.8(3) no
Mo1 P1 C5 C8 90.47(19) no
Mo1 P1 C9 C10 -38.4(2) no
C1 P1 C5 C6 68.5(3) no
C1 P1 C5 C7 -171.65(18) no
C1 P1 C5 C8 -55.4(3) no
C5 P1 C1 C2 -40.7(3) no
C5 P1 C1 C3 -160.15(19) no
C5 P1 C1 C4 81.9(3) no
C1 P1 C9 C10 83.1(3) no
C9 P1 C1 C2 67.0(3) no
C9 P1 C1 C3 -52.4(3) no
C9 P1 C1 C4 -170.3(2) no
C5 P1 C9 C10 -164.0(2) no
C9 P1 C5 C6 -39.5(3) no
C9 P1 C5 C7 80.3(3) no
C9 P1 C5 C8 -163.41(19) no
Mo1 P2 C15 C14 -36.7(2) no
Mo1 P2 C16 C17 -159.12(16) no
Mo1 P2 C16 C18 71.8(3) no
Mo1 P2 C19 C20 64.4(3) no
Mo1 P2 C19 C21 -58.5(3) no
C15 P2 C16 C17 -53.4(3) no
C15 P2 C16 C18 177.6(2) no
C16 P2 C15 C14 -158.7(2) no
C15 P2 C19 C20 -45.9(3) no
C15 P2 C19 C21 -168.8(3) no
C19 P2 C15 C14 92.7(3) no
C16 P2 C19 C20 -150.8(3) no
C16 P2 C19 C21 86.3(3) no
C19 P2 C16 C17 53.6(3) no
C19 P2 C16 C18 -75.5(3) no
Mo2 P3 C22 C23 23.2(3) no
Mo2 P3 C22 C24 -92.7(3) no
Mo2 P3 C22 C25 142.49(16) no
Mo2 P3 C26 C27 -48.8(3) no
Mo2 P3 C26 C28 68.0(3) no
Mo2 P3 C26 C29 -167.79(17) no
Mo2 P3 C30 C31 39.0(2) no
C22 P3 C26 C27 162.85(19) no
C22 P3 C26 C28 -80.3(3) no
C22 P3 C26 C29 43.9(3) no
C26 P3 C22 C23 169.7(2) no
C26 P3 C22 C24 53.8(3) no
C26 P3 C22 C25 -71.0(3) no
C22 P3 C30 C31 165.2(2) no
C30 P3 C22 C23 -82.0(3) no
C30 P3 C22 C24 162.0(2) no
C30 P3 C22 C25 37.3(3) no
C26 P3 C30 C31 -82.8(3) no
C30 P3 C26 C27 55.6(3) no
C30 P3 C26 C28 172.4(2) no
C30 P3 C26 C29 -63.4(3) no
Mo2 P4 C36 C35 37.5(2) no
Mo2 P4 C37 C38 -61.2(3) no
Mo2 P4 C37 C39 60.4(3) no
Mo2 P4 C40 C41 164.20(15) no
Mo2 P4 C40 C42 -66.9(3) no
C36 P4 C37 C38 48.9(3) no
C36 P4 C37 C39 170.5(2) no
C37 P4 C36 C35 -89.9(3) no
C36 P4 C40 C41 58.2(3) no
C36 P4 C40 C42 -172.9(2) no
C40 P4 C36 C35 161.8(2) no
C37 P4 C40 C41 -49.5(3) no
C37 P4 C40 C42 79.4(3) no
C40 P4 C37 C38 153.2(3) no
C40 P4 C37 C39 -85.2(3) no
Mo1 N1 C10 C9 3.2(4) no
Mo1 N1 C10 C11 -176.79(18) no
Mo1 N1 C14 C13 176.14(19) no
Mo1 N1 C14 C15 -5.2(4) no
C10 N1 C14 C13 -0.4(5) no
C10 N1 C14 C15 178.2(3) no
C14 N1 C10 C9 179.8(3) no
C14 N1 C10 C11 -0.2(5) no
Mo2 N8 C31 C30 -3.7(4) no
Mo2 N8 C31 C32 174.89(19) no
Mo2 N8 C35 C34 -175.4(2) no
Mo2 N8 C35 C36 4.5(4) no
C31 N8 C35 C34 0.2(5) no
C31 N8 C35 C36 -179.9(3) no
C35 N8 C31 C30 -179.3(3) no
C35 N8 C31 C32 -0.8(5) no
P1 C9 C10 N1 27.6(4) no
P1 C9 C10 C11 -152.4(3) no
N1 C10 C11 C12 0.7(5) no
C9 C10 C11 C12 -179.3(3) no
C10 C11 C12 C13 -0.5(6) no
C11 C12 C13 C14 -0.1(6) no
C12 C13 C14 N1 0.6(6) no
C12 C13 C14 C15 -178.0(3) no
N1 C14 C15 P2 30.7(4) no
C13 C14 C15 P2 -150.6(3) no
P3 C30 C31 N8 -27.9(4) no
P3 C30 C31 C32 153.6(3) no
N8 C31 C32 C33 0.7(6) no
C30 C31 C32 C33 179.2(3) no
C31 C32 C33 C34 -0.1(6) no
C32 C33 C34 C35 -0.5(6) no
C33 C34 C35 N8 0.5(6) no
C33 C34 C35 C36 -179.5(4) no
N8 C35 C36 P4 -30.8(4) no
C34 C35 C36 P4 149.1(4) no
